data_4116033
loop_
_publ_author_name
'David R. Spring'
'Shyam Krishnan'
'Stuart L. Schreiber'

_publ_section_title
;
 Towards Diversity-Oriented, Stereoselective Syntheses of Biaryl- or
 Bis(aryl)metal-Containing Medium Rings
;
_journal_name_full 'Journal of the American Chemical Society'
_journal_page_first 5656
_journal_page_last 5657
_journal_paper_doi 10.1021/ja0010507
_journal_volume 122
_journal_year 2000
_chemical_formula_sum 'C25 H27 N O3'
_chemical_formula_weight 389.48
_chemical_name_systematic
;
  ?
;
_space_group_IT_number 19
_symmetry_cell_setting orthorhombic
_symmetry_space_group_name_Hall 'P 2ac 2ab'
_symmetry_space_group_name_H-M 'P 21 21 21'
_atom_sites_solution_hydrogens geom
_atom_sites_solution_primary direct
_atom_sites_solution_secondary difmap
_audit_creation_method SHELXL-97
_cell_angle_alpha 90.00
_cell_angle_beta 90.00
_cell_angle_gamma 90.00
_cell_formula_units_Z 4
_cell_length_a 8.3269(4)
_cell_length_b 8.4131(4)
_cell_length_c 29.128(2)
_cell_measurement_reflns_used 113
_cell_measurement_temperature 213(2)
_cell_measurement_theta_max 17.68
_cell_measurement_theta_min 2.26
_cell_volume 2040.6(2)
_computing_cell_refinement 'SMART (SIEMENS, V4.033, 1994)'
_computing_data_collection 'ASTRO (SIEMENS, V4.033, 1994)'
_computing_data_reduction 'SAINT (SIEMENS, V4.035, 1994)'
_computing_molecular_graphics 'SHELXTL (SIEMENS, 1997, ver 5.10)'
_computing_publication_material 'CIFTAB (Sheldrick, 1993)'
_computing_structure_refinement 'SHELXL-97 (Sheldrick, 1997)'
_computing_structure_solution 'SHELXS-97 (Sheldrick, 1990)'
_diffrn_ambient_temperature 213(2)
_diffrn_measured_fraction_theta_full 0.985
_diffrn_measured_fraction_theta_max 0.985
_diffrn_measurement_method '\w, 0.3 deg'
_diffrn_radiation_monochromator graphite
_diffrn_radiation_source 'fine-focus sealed tube'
_diffrn_radiation_type MoK\a
_diffrn_radiation_wavelength 0.71073
_diffrn_reflns_av_R_equivalents 0.0494
_diffrn_reflns_av_sigmaI/netI 0.0493
_diffrn_reflns_limit_h_max 10
_diffrn_reflns_limit_h_min -11
_diffrn_reflns_limit_k_max 10
_diffrn_reflns_limit_k_min -11
_diffrn_reflns_limit_l_max 38
_diffrn_reflns_limit_l_min -29
_diffrn_reflns_number 13593
_diffrn_reflns_theta_full 28.36
_diffrn_reflns_theta_max 28.36
_diffrn_reflns_theta_min 1.40
_diffrn_standards_decay_% <1
_diffrn_standards_interval_count 0
_diffrn_standards_number 0
_exptl_absorpt_coefficient_mu 0.083
_exptl_absorpt_correction_type none
_exptl_crystal_colour colorless
_exptl_crystal_density_diffrn 1.268
_exptl_crystal_description needle
_exptl_crystal_F_000 832
_exptl_crystal_size_max 0.25
_exptl_crystal_size_mid 0.10
_exptl_crystal_size_min 0.10
_refine_diff_density_max 0.183
_refine_diff_density_min -0.163
_refine_diff_density_rms 0.040
_refine_ls_abs_structure_details 'Flack H D (1983), Acta Cryst. A39, 876-881'
_refine_ls_abs_structure_Flack 0.0(11)
_refine_ls_extinction_method none
_refine_ls_goodness_of_fit_ref 1.015
_refine_ls_hydrogen_treatment mixed
_refine_ls_matrix_type full
_refine_ls_number_parameters 262
_refine_ls_number_reflns 4960
_refine_ls_number_restraints 0
_refine_ls_restrained_S_all 1.015
_refine_ls_R_factor_all 0.0658
_refine_ls_R_factor_gt 0.0465
_refine_ls_shift/su_max 0.000
_refine_ls_shift/su_mean 0.000
_refine_ls_structure_factor_coef Fsqd
_refine_ls_weighting_details 'calc w=1/[\s^2^(Fo^2^)+(0.0415P)^2^+0.3544P] where P=(Fo^2^+2Fc^2^)/3'
_refine_ls_weighting_scheme calc
_refine_ls_wR_factor_gt 0.0931
_refine_ls_wR_factor_ref 0.1020
_reflns_number_gt 3963
_reflns_number_total 4960
_reflns_threshold_expression >2sigma(I)
_cod_data_source_file ja0010507_11.cif
_cod_data_source_block sls41
_cod_database_code 4116033

loop_
_symmetry_equiv_pos_as_xyz
'x, y, z'
'-x+1/2, -y, z+1/2'
'-x, y+1/2, -z+1/2'
'x+1/2, -y+1/2, -z'

loop_
_atom_site_label
_atom_site_type_symbol
_atom_site_fract_x
_atom_site_fract_y
_atom_site_fract_z
_atom_site_U_iso_or_equiv
_atom_site_adp_type
_atom_site_occupancy
_atom_site_symmetry_multiplicity
_atom_site_calc_flag
_atom_site_refinement_flags
O1 O -0.62899(16) -0.51642(15) -0.17542(4) 0.0345(3) Uani 1 1 d .
O2 O -1.31265(16) -0.75733(16) -0.05084(5) 0.0372(3) Uani 1 1 d .
O3 O -1.20258(15) -1.01953(15) -0.08493(5) 0.0337(3) Uani 1 1 d .
N1 N -0.65141(17) -0.86275(17) -0.15778(5) 0.0263(3) Uani 1 1 d .
C1 C -0.7342(2) -0.7796(2) -0.19558(6) 0.0278(4) Uani 1 1 d .
H1A H -0.8413 -0.7498 -0.1836 0.033 Uiso 1 1 calc R
C2 C -0.6561(2) -0.6247(2) -0.21206(6) 0.0335(4) Uani 1 1 d .
H2A H -0.5535 -0.6493 -0.2269 0.040 Uiso 1 1 calc R
H2B H -0.7258 -0.5744 -0.2350 0.040 Uiso 1 1 calc R
C3 C -0.7703(2) -0.4361(2) -0.15957(7) 0.0333(4) Uani 1 1 d .
H3A H -0.8636 -0.5068 -0.1615 0.040 Uiso 1 1 calc R
H3B H -0.7911 -0.3419 -0.1784 0.040 Uiso 1 1 calc R
C4 C -0.7410(2) -0.3889(2) -0.11079(7) 0.0303(4) Uani 1 1 d .
C5 C -0.7992(2) -0.4780(2) -0.07357(7) 0.0295(4) Uani 1 1 d .
C6 C -0.8988(2) -0.6260(2) -0.07940(6) 0.0271(4) Uani 1 1 d .
C7 C -0.8393(2) -0.7671(2) -0.09744(6) 0.0258(4) Uani 1 1 d .
C8 C -0.6660(2) -0.7883(2) -0.11236(6) 0.0268(4) Uani 1 1 d .
H8A H -0.6133 -0.6842 -0.1130 0.032 Uiso 1 1 calc R
H8B H -0.6100 -0.8542 -0.0897 0.032 Uiso 1 1 calc R
C9 C -0.4843(2) -0.8994(3) -0.16786(7) 0.0375(5) Uani 1 1 d .
H9A H -0.4368 -0.9539 -0.1419 0.056 Uiso 1 1 calc R
H9B H -0.4261 -0.8016 -0.1737 0.056 Uiso 1 1 calc R
H9C H -0.4788 -0.9671 -0.1948 0.056 Uiso 1 1 calc R
C10 C -0.7646(2) -0.8969(2) -0.23466(6) 0.0287(4) Uani 1 1 d .
C11 C -0.8515(3) -1.0335(2) -0.22507(7) 0.0373(5) Uani 1 1 d .
H11A H -0.8871 -1.0517 -0.1949 0.045 Uiso 1 1 calc R
C12 C -0.8871(3) -1.1437(3) -0.25883(7) 0.0420(5) Uani 1 1 d .
H12A H -0.9453 -1.2359 -0.2514 0.050 Uiso 1 1 calc R
C13 C -0.8373(2) -1.1182(3) -0.30332(7) 0.0389(5) Uani 1 1 d .
H13A H -0.8629 -1.1916 -0.3265 0.047 Uiso 1 1 calc R
C14 C -0.7498(3) -0.9842(2) -0.31336(7) 0.0406(5) Uani 1 1 d .
H14A H -0.7145 -0.9669 -0.3436 0.049 Uiso 1 1 calc R
C15 C -0.7128(2) -0.8744(2) -0.27960(7) 0.0378(5) Uani 1 1 d .
H15A H -0.6522 -0.7838 -0.2871 0.045 Uiso 1 1 calc R
C16 C -1.0582(2) -0.6206(2) -0.06354(6) 0.0295(4) Uani 1 1 d .
H16A H -1.0983 -0.5253 -0.0512 0.035 Uiso 1 1 calc R
C17 C -0.7657(3) -0.4266(2) -0.02917(7) 0.0361(4) Uani 1 1 d .
H17A H -0.8066 -0.4839 -0.0041 0.043 Uiso 1 1 calc R
C18 C -0.6730(3) -0.2923(2) -0.02124(8) 0.0442(5) Uani 1 1 d .
H18A H -0.6506 -0.2602 0.0090 0.053 Uiso 1 1 calc R
C19 C -0.6498(2) -0.2530(2) -0.10207(7) 0.0386(5) Uani 1 1 d .
H19A H -0.6121 -0.1920 -0.1269 0.046 Uiso 1 1 calc R
C20 C -0.6136(3) -0.2059(2) -0.05772(8) 0.0441(5) Uani 1 1 d .
H20A H -0.5493 -0.1159 -0.0525 0.053 Uiso 1 1 calc R
C21 C -1.1571(2) -0.7521(2) -0.06566(6) 0.0283(4) Uani 1 1 d .
C22 C -1.0973(2) -0.8943(2) -0.08437(6) 0.0267(4) Uani 1 1 d .
C23 C -0.9407(2) -0.8997(2) -0.09948(6) 0.0261(4) Uani 1 1 d .
H23A H -0.9006 -0.9954 -0.1115 0.031 Uiso 1 1 calc R
C24 C -1.3769(3) -0.6170(3) -0.03036(8) 0.0445(5) Uani 1 1 d .
H24A H -1.4875 -0.6359 -0.0214 0.067 Uiso 1 1 calc R
H24B H -1.3729 -0.5304 -0.0523 0.067 Uiso 1 1 calc R
H24C H -1.3141 -0.5894 -0.0035 0.067 Uiso 1 1 calc R
C25 C -1.1519(3) -1.1598(2) -0.10746(9) 0.0486(6) Uani 1 1 d .
H25A H -1.2362 -1.2392 -0.1057 0.073 Uiso 1 1 calc R
H25B H -1.0557 -1.2002 -0.0927 0.073 Uiso 1 1 calc R
H25C H -1.1290 -1.1363 -0.1394 0.073 Uiso 1 1 calc R

loop_
_atom_site_aniso_label
_atom_site_aniso_U_11
_atom_site_aniso_U_22
_atom_site_aniso_U_33
_atom_site_aniso_U_23
_atom_site_aniso_U_13
_atom_site_aniso_U_12
O1 0.0355(7) 0.0296(7) 0.0385(7) -0.0010(6) 0.0036(6) -0.0043(6)
O2 0.0286(7) 0.0363(7) 0.0466(8) -0.0019(6) 0.0089(6) 0.0031(6)
O3 0.0324(7) 0.0290(6) 0.0398(8) -0.0041(6) 0.0038(6) -0.0044(6)
N1 0.0226(7) 0.0261(7) 0.0303(8) 0.0000(6) 0.0013(6) 0.0010(6)
C1 0.0273(9) 0.0269(8) 0.0292(9) 0.0035(7) 0.0021(7) -0.0002(7)
C2 0.0402(11) 0.0281(9) 0.0320(10) 0.0022(8) 0.0032(8) 0.0000(9)
C3 0.0377(11) 0.0270(9) 0.0353(10) 0.0053(8) -0.0021(9) 0.0023(8)
C4 0.0296(9) 0.0222(8) 0.0390(11) 0.0006(7) 0.0000(8) 0.0033(8)
C5 0.0284(9) 0.0215(8) 0.0384(10) -0.0024(8) -0.0013(8) 0.0042(7)
C6 0.0308(9) 0.0247(8) 0.0258(9) 0.0021(7) -0.0021(7) 0.0004(8)
C7 0.0280(9) 0.0255(8) 0.0239(8) 0.0027(7) 0.0009(7) 0.0018(7)
C8 0.0273(9) 0.0235(8) 0.0297(9) 0.0014(7) -0.0018(7) -0.0005(7)
C9 0.0290(10) 0.0411(11) 0.0425(12) 0.0015(10) 0.0054(8) 0.0046(9)
C10 0.0264(9) 0.0288(9) 0.0310(10) -0.0006(8) -0.0017(7) 0.0038(8)
C11 0.0426(11) 0.0387(10) 0.0305(10) 0.0001(8) -0.0017(9) -0.0056(9)
C12 0.0419(12) 0.0398(11) 0.0442(12) -0.0026(10) -0.0078(9) -0.0088(10)
C13 0.0338(10) 0.0435(11) 0.0395(11) -0.0120(9) -0.0097(9) 0.0078(9)
C14 0.0432(12) 0.0457(11) 0.0328(10) -0.0023(9) 0.0033(9) 0.0085(10)
C15 0.0416(11) 0.0358(10) 0.0360(11) 0.0017(9) 0.0052(9) 0.0030(10)
C16 0.0339(10) 0.0254(9) 0.0292(9) -0.0011(8) 0.0008(8) 0.0034(8)
C17 0.0436(12) 0.0294(9) 0.0353(11) -0.0012(8) 0.0002(9) 0.0019(9)
C18 0.0576(14) 0.0315(10) 0.0434(12) -0.0094(9) -0.0102(11) 0.0010(10)
C19 0.0437(12) 0.0246(9) 0.0474(12) 0.0036(9) -0.0008(10) -0.0037(9)
C20 0.0500(13) 0.0259(10) 0.0564(14) -0.0040(10) -0.0097(11) -0.0061(9)
C21 0.0268(9) 0.0319(9) 0.0262(9) 0.0031(7) 0.0006(7) 0.0033(8)
C22 0.0293(9) 0.0255(9) 0.0253(9) 0.0043(7) -0.0021(7) -0.0026(7)
C23 0.0323(9) 0.0218(8) 0.0243(8) -0.0009(7) 0.0015(7) 0.0028(7)
C24 0.0389(11) 0.0436(11) 0.0510(13) -0.0036(11) 0.0147(10) 0.0076(10)
C25 0.0479(13) 0.0350(11) 0.0629(15) -0.0125(10) 0.0116(11) -0.0125(10)

loop_
_atom_type_symbol
_atom_type_description
_atom_type_scat_dispersion_real
_atom_type_scat_dispersion_imag
_atom_type_scat_source
C C 0.0033 0.0016 'International Tables Vol C Tables 4.2.6.8 and 6.1.1.4'
H H 0.0000 0.0000 'International Tables Vol C Tables 4.2.6.8 and 6.1.1.4'
N N 0.0061 0.0033 'International Tables Vol C Tables 4.2.6.8 and 6.1.1.4'
O O 0.0106 0.0060 'International Tables Vol C Tables 4.2.6.8 and 6.1.1.4'

loop_
_geom_angle_atom_site_label_1
_geom_angle_atom_site_label_2
_geom_angle_atom_site_label_3
_geom_angle
C2 O1 C3 114.43(15)
C21 O2 C24 117.46(15)
C22 O3 C25 117.13(14)
C9 N1 C8 110.57(14)
C9 N1 C1 113.37(15)
C8 N1 C1 115.55(14)
N1 C1 C10 109.09(14)
N1 C1 C2 116.00(15)
C10 C1 C2 112.71(14)
O1 C2 C1 112.14(14)
O1 C3 C4 107.30(15)
C19 C4 C5 118.98(18)
C19 C4 C3 118.65(17)
C5 C4 C3 122.36(16)
C17 C5 C4 118.81(17)
C17 C5 C6 118.18(17)
C4 C5 C6 123.00(16)
C7 C6 C16 119.26(17)
C7 C6 C5 123.54(16)
C16 C6 C5 117.13(16)
C6 C7 C23 118.78(16)
C6 C7 C8 123.24(16)
C23 C7 C8 117.86(15)
N1 C8 C7 112.76(14)
C11 C10 C15 117.63(18)
C11 C10 C1 118.15(16)
C15 C10 C1 124.20(17)
C12 C11 C10 121.61(19)
C13 C12 C11 120.0(2)
C14 C13 C12 119.20(19)
C13 C14 C15 121.0(2)
C14 C15 C10 120.60(19)
C21 C16 C6 121.49(17)
C18 C17 C5 121.28(19)
C20 C18 C17 120.0(2)
C20 C19 C4 121.51(19)
C18 C20 C19 119.36(19)
O2 C21 C16 125.27(17)
O2 C21 C22 115.52(16)
C16 C21 C22 119.21(16)
O3 C22 C23 125.18(16)
O3 C22 C21 115.62(15)
C23 C22 C21 119.18(16)
C22 C23 C7 122.05(16)

loop_
_geom_bond_atom_site_label_1
_geom_bond_atom_site_label_2
_geom_bond_distance
O1 C2 1.421(2)
O1 C3 1.433(2)
O2 C21 1.366(2)
O2 C24 1.427(2)
O3 C22 1.371(2)
O3 C25 1.415(2)
N1 C9 1.455(2)
N1 C8 1.469(2)
N1 C1 1.475(2)
C1 C10 1.528(2)
C1 C2 1.534(2)
C3 C4 1.495(3)
C4 C19 1.396(3)
C4 C5 1.405(3)
C5 C17 1.392(3)
C5 C6 1.506(3)
C6 C7 1.389(2)
C6 C16 1.406(2)
C7 C23 1.400(2)
C7 C8 1.517(2)
C10 C11 1.387(3)
C10 C15 1.391(3)
C11 C12 1.384(3)
C12 C13 1.378(3)
C13 C14 1.374(3)
C14 C15 1.384(3)
C16 C21 1.380(3)
C17 C18 1.388(3)
C18 C20 1.379(3)
C19 C20 1.384(3)
C21 C22 1.405(2)
C22 C23 1.377(2)

loop_
_geom_torsion_atom_site_label_1
_geom_torsion_atom_site_label_2
_geom_torsion_atom_site_label_3
_geom_torsion_atom_site_label_4
_geom_torsion
C9 N1 C1 C10 72.65(19)
C8 N1 C1 C10 -158.23(14)
C9 N1 C1 C2 -55.9(2)
C8 N1 C1 C2 73.20(19)
C3 O1 C2 C1 -75.99(19)
N1 C1 C2 O1 -53.4(2)
C10 C1 C2 O1 179.80(15)
C2 O1 C3 C4 154.84(14)
O1 C3 C4 C19 80.1(2)
O1 C3 C4 C5 -98.6(2)
C19 C4 C5 C17 0.8(3)
C3 C4 C5 C17 179.50(17)
C19 C4 C5 C6 179.86(17)
C3 C4 C5 C6 -1.4(3)
C17 C5 C6 C7 -112.8(2)
C4 C5 C6 C7 68.2(2)
C17 C5 C6 C16 64.2(2)
C4 C5 C6 C16 -114.86(19)
C16 C6 C7 C23 0.3(3)
C5 C6 C7 C23 177.25(16)
C16 C6 C7 C8 -175.61(17)
C5 C6 C7 C8 1.3(3)
C9 N1 C8 C7 -172.54(15)
C1 N1 C8 C7 56.99(19)
C6 C7 C8 N1 -132.64(17)
C23 C7 C8 N1 51.4(2)
N1 C1 C10 C11 57.0(2)
C2 C1 C10 C11 -172.63(17)
N1 C1 C10 C15 -124.08(19)
C2 C1 C10 C15 6.3(3)
C15 C10 C11 C12 -0.5(3)
C1 C10 C11 C12 178.52(19)
C10 C11 C12 C13 -0.6(3)
C11 C12 C13 C14 1.2(3)
C12 C13 C14 C15 -0.7(3)
C13 C14 C15 C10 -0.4(3)
C11 C10 C15 C14 1.0(3)
C1 C10 C15 C14 -177.92(18)
C7 C6 C16 C21 -0.3(3)
C5 C6 C16 C21 -177.39(16)
C4 C5 C17 C18 -1.7(3)
C6 C5 C17 C18 179.19(18)
C5 C17 C18 C20 0.8(3)
C5 C4 C19 C20 1.0(3)
C3 C4 C19 C20 -177.71(19)
C17 C18 C20 C19 1.1(3)
C4 C19 C20 C18 -2.0(3)
C24 O2 C21 C16 -1.8(3)
C24 O2 C21 C22 178.22(17)
C6 C16 C21 O2 179.62(17)
C6 C16 C21 C22 -0.4(3)
C25 O3 C22 C23 -7.5(3)
C25 O3 C22 C21 174.11(17)
O2 C21 C22 O3 -0.5(2)
C16 C21 C22 O3 179.54(15)
O2 C21 C22 C23 -179.01(16)
C16 C21 C22 C23 1.0(3)
O3 C22 C23 C7 -179.35(16)
C21 C22 C23 C7 -1.0(3)
C6 C7 C23 C22 0.3(3)
C8 C7 C23 C22 176.46(16)
